data_7223473
loop_
_publ_author_name
'Lv, Yaokang'
'Cai, Zhiwei'
'Yan, Dongpeng'
'su, chang'
'Li, Weijun'
'Chen, Wei'
'Ren, Zhuochao'
'Wei, Yongge'
'Ouyang, Mi'
'Zhang, Cheng'
'Wright, Dominic S.'

_publ_section_title
;
 Novel Eu-containing titania composites derived from a new Eu(III)-doped
 polyoxotitanate cage
;
_journal_name_full 'RSC Adv.'
_journal_paper_doi 10.1039/C5RA22857C
_journal_year 2015
_chemical_formula_moiety 'C36 H92 Cl2 Eu2 O20 Ti4 '
_chemical_formula_sum 'C36 H92 Cl2 Eu2 O20 Ti4'
_chemical_formula_weight 1411.52
_chemical_name_systematic
; 
 ? 
;
_space_group_IT_number 14
_symmetry_cell_setting monoclinic
_symmetry_space_group_name_Hall '-P 2yn'
_symmetry_space_group_name_H-M 'P 1 21/n 1'
_atom_sites_solution_hydrogens geom
_atom_sites_solution_primary direct
_atom_sites_solution_secondary difmap
_audit_creation_method SHELXL-97
_audit_update_record
;
2015-07-15 deposited with the CCDC.
2015-12-11 downloaded from the CCDC.
;
_cell_angle_alpha 90.00
_cell_angle_beta 92.489(2)
_cell_angle_gamma 90.00
_cell_formula_units_Z 2
_cell_length_a 11.9475(7)
_cell_length_b 18.9968(13)
_cell_length_c 12.7731(9)
_cell_measurement_reflns_used 9859
_cell_measurement_temperature 200(2)
_cell_measurement_theta_max 24.98
_cell_measurement_theta_min 2.52
_cell_volume 2896.3(3)
_computing_structure_refinement 'SHELXL-97 (Sheldrick, 2008)'
_computing_structure_solution 'SHELXS-97 (Sheldrick, 2008)'
_diffrn_ambient_temperature 200(2)
_diffrn_measured_fraction_theta_full 0.994
_diffrn_measured_fraction_theta_max 0.994
_diffrn_radiation_monochromator graphite
_diffrn_radiation_source 'fine-focus sealed tube'
_diffrn_radiation_type MoK\a
_diffrn_radiation_wavelength 0.71073
_diffrn_reflns_av_R_equivalents 0.0358
_diffrn_reflns_av_sigmaI/netI 0.0237
_diffrn_reflns_limit_h_max 14
_diffrn_reflns_limit_h_min -13
_diffrn_reflns_limit_k_max 22
_diffrn_reflns_limit_k_min -22
_diffrn_reflns_limit_l_max 15
_diffrn_reflns_limit_l_min -15
_diffrn_reflns_number 26482
_diffrn_reflns_theta_full 25.04
_diffrn_reflns_theta_max 25.04
_diffrn_reflns_theta_min 2.14
_exptl_absorpt_coefficient_mu 2.812
_exptl_absorpt_correction_T_max 0.6464
_exptl_absorpt_correction_T_min 0.4961
_exptl_absorpt_correction_type multi-scan
_exptl_absorpt_process_details sadabs
_exptl_crystal_colour colorless
_exptl_crystal_density_diffrn 1.619
_exptl_crystal_density_method 'not measured'
_exptl_crystal_description prism
_exptl_crystal_F_000 1432
_exptl_crystal_size_max 0.29
_exptl_crystal_size_mid 0.21
_exptl_crystal_size_min 0.17
_refine_diff_density_max 1.497
_refine_diff_density_min -0.660
_refine_diff_density_rms 0.079
_refine_ls_extinction_method none
_refine_ls_goodness_of_fit_ref 1.008
_refine_ls_hydrogen_treatment constr
_refine_ls_matrix_type full
_refine_ls_number_parameters 289
_refine_ls_number_reflns 5091
_refine_ls_number_restraints 0
_refine_ls_restrained_S_all 1.008
_refine_ls_R_factor_all 0.0257
_refine_ls_R_factor_gt 0.0230
_refine_ls_shift/su_max 0.001
_refine_ls_shift/su_mean 0.000
_refine_ls_structure_factor_coef Fsqd
_refine_ls_weighting_details 'calc w=1/[\s^2^(Fo^2^)+(0.0349P)^2^+3.8544P] where P=(Fo^2^+2Fc^2^)/3'
_refine_ls_weighting_scheme calc
_refine_ls_wR_factor_gt 0.0615
_refine_ls_wR_factor_ref 0.0636
_reflns_number_gt 4712
_reflns_number_total 5091
_reflns_threshold_expression >2sigma(I)
_cod_data_source_file c5ra22857c2.cif
_cod_data_source_block a
_cod_depositor_comments
;
The following automatic conversions were performed:

'_symmetry_cell_setting' value 'Monoclinic' changed to 'monoclinic'
according to
/usr/data/users/saulius/crontab/automatic-downloads/rss-feeds/RSC/lib/dictionaries/cif_core.dic
dictionary named 'cif_core.dic' version 2.4.2 from 2011-04-26.

Automatic conversion script
Id: cif_fix_values 4268 2015-11-12 08:31:59Z antanas 
;
_cod_original_sg_symbol_H-M 'P 21/n'
_cod_database_code 7223473
_audit_block_doi 10.5517/cc1jf7gn

loop_
_symmetry_equiv_pos_as_xyz
'x, y, z'
'-x+1/2, y+1/2, -z+1/2'
'-x, -y, -z'
'x-1/2, -y-1/2, z-1/2'

loop_
_atom_site_label
_atom_site_type_symbol
_atom_site_fract_x
_atom_site_fract_y
_atom_site_fract_z
_atom_site_U_iso_or_equiv
_atom_site_adp_type
_atom_site_occupancy
_atom_site_symmetry_multiplicity
_atom_site_calc_flag
_atom_site_refinement_flags
Eu1 Eu 0.618940(11) 0.041182(7) 0.081643(10) 0.01856(6) Uani 1 1 d .
Ti1 Ti 0.50411(4) 0.16414(3) -0.07412(4) 0.02087(12) Uani 1 1 d .
Ti2 Ti 0.60936(4) 0.04525(2) -0.17723(4) 0.02031(12) Uani 1 1 d .
Cl1 Cl 0.77222(7) 0.11153(4) 0.20048(7) 0.0411(2) Uani 1 1 d .
O1 O 0.73441(19) -0.05390(11) 0.15585(19) 0.0348(5) Uani 1 1 d .
H1 H 0.7272 -0.0882 0.1133 0.042 Uiso 1 1 d R
O2 O 0.49645(16) 0.06009(10) -0.06741(14) 0.0184(4) Uani 1 1 d .
O3 O 0.52259(17) 0.15539(10) 0.07662(15) 0.0246(4) Uani 1 1 d .
O4 O 0.67280(16) 0.12183(10) -0.07017(15) 0.0230(4) Uani 1 1 d .
O5 O 0.52918(18) 0.13373(11) -0.22702(15) 0.0289(5) Uani 1 1 d .
O6 O 0.68666(16) -0.01472(10) -0.07680(15) 0.0242(4) Uani 1 1 d .
O7 O 0.35098(17) 0.17905(10) -0.09662(16) 0.0276(5) Uani 1 1 d .
O8 O 0.55056(19) 0.25306(11) -0.08802(19) 0.0356(5) Uani 1 1 d .
O9 O 0.70809(18) 0.04856(11) -0.27857(17) 0.0289(5) Uani 1 1 d .
O10 O 0.50441(18) -0.02414(11) -0.22941(15) 0.0258(4) Uani 1 1 d .
C1 C 0.8445(4) -0.0607(3) 0.2040(4) 0.0663(13) Uani 1 1 d .
H1A H 0.8842 -0.0179 0.1910 0.080 Uiso 1 1 d R
H1B H 0.8832 -0.0982 0.1704 0.080 Uiso 1 1 d R
C1' C 0.8422(7) -0.0739(4) 0.3123(5) 0.135(3) Uani 1 1 d .
H1'A H 0.9191 -0.0767 0.3371 0.161 Uiso 1 1 d R
H1'B H 0.8059 -0.0360 0.3474 0.161 Uiso 1 1 d R
H1'C H 0.8049 -0.1174 0.3265 0.161 Uiso 1 1 d R
C3 C 0.5423(3) 0.21217(17) 0.1483(3) 0.0372(8) Uani 1 1 d .
H3A H 0.6016 0.2412 0.1238 0.045 Uiso 1 1 d R
H3B H 0.5660 0.1937 0.2156 0.045 Uiso 1 1 d R
C3' C 0.4397(4) 0.2559(2) 0.1612(3) 0.0566(11) Uani 1 1 d .
H3'A H 0.4558 0.2935 0.2096 0.068 Uiso 1 1 d R
H3'B H 0.4167 0.2751 0.0941 0.068 Uiso 1 1 d R
H3'C H 0.3807 0.2271 0.1868 0.068 Uiso 1 1 d R
C4 C 0.7684(3) 0.16658(17) -0.0801(3) 0.0339(7) Uani 1 1 d .
H4A H 0.7691 0.2017 -0.0260 0.041 Uiso 1 1 d R
H4B H 0.7625 0.1902 -0.1465 0.041 Uiso 1 1 d R
C4' C 0.8767(3) 0.1269(2) -0.0719(3) 0.0436(9) Uani 1 1 d .
H4'A H 0.9387 0.1584 -0.0789 0.052 Uiso 1 1 d R
H4'B H 0.8833 0.1039 -0.0050 0.052 Uiso 1 1 d R
H4'C H 0.8767 0.0923 -0.1267 0.052 Uiso 1 1 d R
C5' C 0.4572(4) 0.2185(3) -0.3546(3) 0.0694(14) Uani 1 1 d .
H5'A H 0.4762 0.2437 -0.4164 0.083 Uiso 1 1 d R
H5'B H 0.3939 0.1886 -0.3705 0.083 Uiso 1 1 d R
H5'C H 0.4388 0.2513 -0.3008 0.083 Uiso 1 1 d R
C5 C 0.5457(5) 0.1745(3) -0.3165(3) 0.0705(14) Uani 1 1 d .
H5A H 0.5646 0.1429 -0.3716 0.085 Uiso 1 1 d R
H5B H 0.6089 0.2049 -0.3027 0.085 Uiso 1 1 d R
C6 C 0.7421(3) -0.07842(16) -0.1036(3) 0.0321(7) Uani 1 1 d .
H6A H 0.7167 -0.0924 -0.1728 0.038 Uiso 1 1 d R
H6B H 0.7219 -0.1148 -0.0559 0.038 Uiso 1 1 d R
C6' C 0.8666(3) -0.0700(2) -0.1014(4) 0.0562(11) Uani 1 1 d .
H6'A H 0.8998 -0.1140 -0.1200 0.067 Uiso 1 1 d R
H6'B H 0.8874 -0.0343 -0.1501 0.067 Uiso 1 1 d R
H6'C H 0.8926 -0.0570 -0.0319 0.067 Uiso 1 1 d R
C7 C 0.2861(3) 0.23957(18) -0.1251(3) 0.0390(8) Uani 1 1 d .
H7A H 0.2598 0.2348 -0.1968 0.047 Uiso 1 1 d R
H7B H 0.3323 0.2809 -0.1196 0.047 Uiso 1 1 d R
C7' C 0.1872(3) 0.2478(2) -0.0590(3) 0.0486(9) Uani 1 1 d .
H7'A H 0.1445 0.2885 -0.0802 0.058 Uiso 1 1 d R
H7'B H 0.1407 0.2066 -0.0654 0.058 Uiso 1 1 d R
H7'C H 0.2138 0.2531 0.0125 0.058 Uiso 1 1 d R
C8 C 0.6117(4) 0.3153(2) -0.1063(5) 0.0707(14) Uani 1 1 d .
H8A H 0.6485 0.3109 -0.1714 0.085 Uiso 1 1 d R
H8B H 0.6685 0.3203 -0.0513 0.085 Uiso 1 1 d R
C8' C 0.5431(5) 0.3779(2) -0.1096(5) 0.0848(17) Uani 1 1 d .
H8'A H 0.5887 0.4185 -0.1215 0.102 Uiso 1 1 d R
H8'B H 0.4871 0.3735 -0.1655 0.102 Uiso 1 1 d R
H8'C H 0.5073 0.3831 -0.0442 0.102 Uiso 1 1 d R
C9' C 0.7595(5) 0.0539(3) -0.4577(3) 0.0690(14) Uani 1 1 d .
H9'A H 0.8162 0.0712 -0.5020 0.083 Uiso 1 1 d R
H9'B H 0.7547 0.0036 -0.4640 0.083 Uiso 1 1 d R
H9'C H 0.6886 0.0745 -0.4786 0.083 Uiso 1 1 d R
C9 C 0.7861(4) 0.0733(3) -0.3477(3) 0.0607(12) Uani 1 1 d .
H9A H 0.8577 0.0534 -0.3276 0.073 Uiso 1 1 d R
H9B H 0.7923 0.1236 -0.3420 0.073 Uiso 1 1 d R
C10 C 0.4817(4) -0.0436(2) -0.3365(3) 0.0460(10) Uani 1 1 d .
H10D H 0.4860 -0.0022 -0.3793 0.055 Uiso 1 1 d R
H10E H 0.4069 -0.0618 -0.3441 0.055 Uiso 1 1 d R
C10' C 0.5625(4) -0.0965(2) -0.3740(3) 0.0647(13) Uani 1 1 d .
H10A H 0.5451 -0.1082 -0.4460 0.078 Uiso 1 1 d R
H10B H 0.6372 -0.0780 -0.3673 0.078 Uiso 1 1 d R
H10C H 0.5574 -0.1381 -0.3317 0.078 Uiso 1 1 d R

loop_
_atom_site_aniso_label
_atom_site_aniso_U_11
_atom_site_aniso_U_22
_atom_site_aniso_U_33
_atom_site_aniso_U_23
_atom_site_aniso_U_13
_atom_site_aniso_U_12
Eu1 0.01853(10) 0.01687(9) 0.01989(9) -0.00113(5) -0.00365(6) -0.00098(5)
Ti1 0.0222(3) 0.0153(2) 0.0250(3) 0.00125(19) 0.0003(2) 0.0010(2)
Ti2 0.0216(3) 0.0196(3) 0.0198(3) 0.00032(18) 0.0015(2) 0.00074(19)
Cl1 0.0392(5) 0.0329(4) 0.0494(5) -0.0103(4) -0.0188(4) -0.0054(3)
O1 0.0312(13) 0.0273(11) 0.0444(14) 0.0002(10) -0.0167(11) 0.0039(9)
O2 0.0178(10) 0.0164(9) 0.0208(10) -0.0001(7) 0.0003(8) 0.0020(8)
O3 0.0294(11) 0.0187(10) 0.0256(10) -0.0042(8) -0.0009(9) 0.0018(8)
O4 0.0180(10) 0.0214(10) 0.0294(10) -0.0002(8) 0.0001(8) -0.0039(8)
O5 0.0368(12) 0.0261(11) 0.0241(10) 0.0069(8) 0.0042(9) 0.0069(9)
O6 0.0237(11) 0.0217(10) 0.0272(10) 0.0014(8) 0.0009(8) 0.0054(8)
O7 0.0257(11) 0.0208(10) 0.0361(11) 0.0042(9) -0.0010(9) 0.0075(9)
O8 0.0391(13) 0.0172(10) 0.0508(14) 0.0059(10) 0.0037(11) -0.0033(9)
O9 0.0287(12) 0.0310(11) 0.0275(11) 0.0011(9) 0.0081(9) -0.0007(9)
O10 0.0293(12) 0.0280(10) 0.0201(10) -0.0037(8) 0.0000(9) -0.0035(9)
C1 0.061(3) 0.056(3) 0.080(3) -0.004(2) -0.019(3) 0.009(2)
C1' 0.181(8) 0.131(6) 0.085(5) -0.004(4) -0.068(5) 0.035(6)
C3 0.048(2) 0.0295(17) 0.0336(17) -0.0116(14) -0.0046(15) 0.0009(15)
C3' 0.073(3) 0.043(2) 0.053(2) -0.0209(19) -0.005(2) 0.023(2)
C4 0.0263(17) 0.0300(16) 0.0455(19) -0.0014(14) 0.0035(14) -0.0112(13)
C4' 0.0230(18) 0.051(2) 0.057(2) -0.0041(17) 0.0015(16) -0.0073(15)
C5' 0.093(4) 0.073(3) 0.043(2) 0.029(2) 0.018(2) 0.040(3)
C5 0.110(4) 0.062(3) 0.040(2) 0.013(2) 0.013(2) 0.033(3)
C6 0.0358(18) 0.0254(16) 0.0351(17) -0.0009(13) 0.0030(14) 0.0105(13)
C6' 0.036(2) 0.053(3) 0.081(3) -0.001(2) 0.013(2) 0.0157(19)
C7 0.0372(19) 0.0320(17) 0.048(2) 0.0104(15) 0.0016(16) 0.0124(15)
C7' 0.038(2) 0.045(2) 0.063(3) 0.0025(18) 0.0036(18) 0.0181(17)
C8 0.067(3) 0.032(2) 0.114(4) 0.012(2) 0.008(3) -0.019(2)
C8' 0.091(4) 0.031(2) 0.131(5) 0.013(3) -0.024(4) -0.011(2)
C9' 0.087(4) 0.085(3) 0.037(2) 0.006(2) 0.025(2) -0.003(3)
C9 0.058(3) 0.079(3) 0.047(2) 0.000(2) 0.022(2) -0.023(2)
C10 0.056(3) 0.059(2) 0.0234(17) -0.0097(15) -0.0016(16) -0.0172(18)
C10' 0.087(3) 0.058(3) 0.050(2) -0.028(2) 0.021(2) -0.017(2)

loop_
_atom_type_symbol
_atom_type_description
_atom_type_scat_dispersion_real
_atom_type_scat_dispersion_imag
_atom_type_scat_source
C C 0.0033 0.0016 'International Tables Vol C Tables 4.2.6.8 and 6.1.1.4'
H H 0.0000 0.0000 'International Tables Vol C Tables 4.2.6.8 and 6.1.1.4'
O O 0.0106 0.0060 'International Tables Vol C Tables 4.2.6.8 and 6.1.1.4'
Cl Cl 0.1484 0.1585 'International Tables Vol C Tables 4.2.6.8 and 6.1.1.4'
Ti Ti 0.2776 0.4457 'International Tables Vol C Tables 4.2.6.8 and 6.1.1.4'
Eu Eu -0.1578 3.6682 'International Tables Vol C Tables 4.2.6.8 and 6.1.1.4'

loop_
_geom_angle_atom_site_label_1
_geom_angle_atom_site_label_2
_geom_angle_atom_site_label_3
_geom_angle
_geom_angle_site_symmetry_1
_geom_angle_site_symmetry_3
O2 Eu1 O2 74.06(7) 3_655 .
O2 Eu1 O1 75.28(7) 3_655 .
O2 Eu1 O1 137.81(7) . .
O2 Eu1 O6 78.28(6) 3_655 .
O2 Eu1 O6 67.57(6) . .
O1 Eu1 O6 78.39(7) . .
O2 Eu1 O3 116.41(7) 3_655 .
O2 Eu1 O3 64.79(6) . .
O1 Eu1 O3 157.06(7) . .
O6 Eu1 O3 122.13(6) . .
O2 Eu1 O10 65.61(6) 3_655 3_655
O2 Eu1 O10 105.38(7) . 3_655
O1 Eu1 O10 87.25(8) . 3_655
O6 Eu1 O10 143.51(7) . 3_655
O3 Eu1 O10 80.85(7) . 3_655
O2 Eu1 O4 126.09(6) 3_655 .
O2 Eu1 O4 58.15(6) . .
O1 Eu1 O4 125.28(7) . .
O6 Eu1 O4 62.24(6) . .
O3 Eu1 O4 65.59(6) . .
O10 Eu1 O4 146.28(7) 3_655 .
O2 Eu1 Cl1 145.92(5) 3_655 .
O2 Eu1 Cl1 139.36(5) . .
O1 Eu1 Cl1 77.79(5) . .
O6 Eu1 Cl1 116.15(5) . .
O3 Eu1 Cl1 83.25(5) . .
O10 Eu1 Cl1 92.77(5) 3_655 .
O4 Eu1 Cl1 86.73(5) . .
O2 Eu1 Ti2 86.99(5) 3_655 .
O2 Eu1 Ti2 37.05(5) . .
O1 Eu1 Ti2 113.61(6) . .
O6 Eu1 Ti2 35.22(5) . .
O3 Eu1 Ti2 87.56(5) . .
O10 Eu1 Ti2 140.63(5) 3_655 .
O4 Eu1 Ti2 39.78(4) . .
Cl1 Eu1 Ti2 123.19(2) . .
O2 Eu1 Ti1 107.51(5) 3_655 .
O2 Eu1 Ti1 36.03(5) . .
O1 Eu1 Ti1 164.62(6) . .
O6 Eu1 Ti1 87.29(5) . .
O3 Eu1 Ti1 35.22(5) . .
O10 Eu1 Ti1 107.78(5) 3_655 .
O4 Eu1 Ti1 40.68(4) . .
Cl1 Eu1 Ti1 104.02(2) . .
Ti2 Eu1 Ti1 52.374(12) . .
O2 Eu1 Ti2 34.39(5) 3_655 3_655
O2 Eu1 Ti2 83.50(5) . 3_655
O1 Eu1 Ti2 87.28(6) . 3_655
O6 Eu1 Ti2 112.32(5) . 3_655
O3 Eu1 Ti2 93.03(5) . 3_655
O10 Eu1 Ti2 32.77(5) 3_655 3_655
O4 Eu1 Ti2 140.95(4) . 3_655
Cl1 Eu1 Ti2 124.55(2) . 3_655
Ti2 Eu1 Ti2 111.808(11) . 3_655
Ti1 Eu1 Ti2 103.526(13) . 3_655
O2 Eu1 Eu1 37.11(4) 3_655 3_655
O2 Eu1 Eu1 36.95(4) . 3_655
O1 Eu1 Eu1 107.82(5) . 3_655
O6 Eu1 Eu1 68.51(5) . 3_655
O3 Eu1 Eu1 90.63(5) . 3_655
O10 Eu1 Eu1 84.73(5) 3_655 3_655
O4 Eu1 Eu1 92.13(4) . 3_655
Cl1 Eu1 Eu1 173.69(2) . 3_655
Ti2 Eu1 Eu1 57.750(10) . 3_655
Ti1 Eu1 Eu1 71.378(10) . 3_655
Ti2 Eu1 Eu1 54.058(10) 3_655 3_655
O2 Eu1 H1 64.0 3_655 .
O2 Eu1 H1 120.9 . .
O1 Eu1 H1 17.0 . .
O6 Eu1 H1 64.7 . .
O3 Eu1 H1 173.2 . .
O10 Eu1 H1 93.6 3_655 .
O4 Eu1 H1 120.1 . .
Cl1 Eu1 H1 93.2 . .
Ti2 Eu1 H1 99.3 . .
Ti1 Eu1 H1 151.6 . .
Ti2 Eu1 H1 84.2 3_655 .
Eu1 Eu1 H1 92.7 3_655 .
O8 Ti1 O7 98.51(10) . .
O8 Ti1 O3 99.05(10) . .
O7 Ti1 O3 103.63(9) . .
O8 Ti1 O2 164.05(10) . .
O7 Ti1 O2 96.41(8) . .
O3 Ti1 O2 82.81(8) . .
O8 Ti1 O5 96.41(10) . .
O7 Ti1 O5 94.49(9) . .
O3 Ti1 O5 154.05(8) . .
O2 Ti1 O5 76.78(8) . .
O8 Ti1 O4 93.45(9) . .
O7 Ti1 O4 165.11(9) . .
O3 Ti1 O4 83.06(8) . .
O2 Ti1 O4 70.96(7) . .
O5 Ti1 O4 75.29(8) . .
O8 Ti1 Ti2 122.88(8) . .
O7 Ti1 Ti2 119.13(7) . .
O3 Ti1 Ti2 110.41(6) . .
O2 Ti1 Ti2 43.17(6) . .
O5 Ti1 Ti2 43.74(6) . .
O4 Ti1 Ti2 46.14(5) . .
O8 Ti1 Eu1 126.92(8) . .
O7 Ti1 Eu1 125.20(6) . .
O3 Ti1 Eu1 47.03(6) . .
O2 Ti1 Eu1 44.91(5) . .
O5 Ti1 Eu1 107.18(6) . .
O4 Ti1 Eu1 50.72(5) . .
Ti2 Ti1 Eu1 63.444(14) . .
O9 Ti2 O10 102.37(9) . .
O9 Ti2 O6 101.01(9) . .
O10 Ti2 O6 96.46(9) . .
O9 Ti2 O2 169.81(9) . .
O10 Ti2 O2 83.70(8) . .
O6 Ti2 O2 86.26(8) . .
O9 Ti2 O5 93.52(9) . .
O10 Ti2 O5 99.68(9) . .
O6 Ti2 O5 155.42(9) . .
O2 Ti2 O5 77.27(8) . .
O9 Ti2 O4 102.39(9) . .
O10 Ti2 O4 155.20(8) . .
O6 Ti2 O4 80.08(8) . .
O2 Ti2 O4 71.60(8) . .
O5 Ti2 O4 77.48(8) . .
O9 Ti2 Ti1 127.45(7) . .
O10 Ti2 Ti1 113.54(7) . .
O6 Ti2 Ti1 111.13(6) . .
O2 Ti2 Ti1 42.46(5) . .
O5 Ti2 Ti1 45.04(6) . .
O4 Ti2 Ti1 47.68(5) . .
O9 Ti2 Eu1 136.82(8) . .
O10 Ti2 Eu1 108.98(6) . .
O6 Ti2 Eu1 47.42(6) . .
O2 Ti2 Eu1 45.52(5) . .
O5 Ti2 Eu1 109.22(6) . .
O4 Ti2 Eu1 51.18(5) . .
Ti1 Ti2 Eu1 64.183(14) . .
O9 Ti2 Eu1 145.92(7) . 3_655
O10 Ti2 Eu1 44.07(6) . 3_655
O6 Ti2 Eu1 81.15(6) . 3_655
O2 Ti2 Eu1 41.80(5) . 3_655
O5 Ti2 Eu1 97.80(6) . 3_655
O4 Ti2 Eu1 111.41(5) . 3_655
Ti1 Ti2 Eu1 81.157(17) . 3_655
Eu1 Ti2 Eu1 68.193(11) . 3_655
C1 O1 Eu1 136.6(2) . .
C1 O1 H1 105.7 . .
Eu1 O1 H1 106.2 . .
Ti1 O2 Ti2 94.37(8) . .
Ti1 O2 Eu1 146.60(9) . 3_655
Ti2 O2 Eu1 103.81(8) . 3_655
Ti1 O2 Eu1 99.06(8) . .
Ti2 O2 Eu1 97.43(7) . .
Eu1 O2 Eu1 105.94(7) 3_655 .
C3 O3 Ti1 125.56(19) . .
C3 O3 Eu1 125.92(18) . .
Ti1 O3 Eu1 97.75(8) . .
C4 O4 Ti2 127.98(18) . .
C4 O4 Ti1 121.44(18) . .
Ti2 O4 Ti1 86.17(7) . .
C4 O4 Eu1 130.18(18) . .
Ti2 O4 Eu1 89.05(7) . .
Ti1 O4 Eu1 88.60(7) . .
C5 O5 Ti2 129.3(2) . .
C5 O5 Ti1 130.2(2) . .
Ti2 O5 Ti1 91.22(8) . .
C6 O6 Ti2 123.81(18) . .
C6 O6 Eu1 137.52(18) . .
Ti2 O6 Eu1 97.35(8) . .
C7 O7 Ti1 133.0(2) . .
C8 O8 Ti1 165.9(3) . .
C9 O9 Ti2 161.8(3) . .
C10 O10 Ti2 127.1(2) . .
C10 O10 Eu1 127.1(2) . 3_655
Ti2 O10 Eu1 103.16(8) . 3_655
C1' C1 O1 112.4(5) . .
C1' C1 H1A 110.6 . .
O1 C1 H1A 107.5 . .
C1' C1 H1B 109.8 . .
O1 C1 H1B 109.1 . .
H1A C1 H1B 107.4 . .
C1 C1' H1'A 106.0 . .
C1 C1' H1'B 110.8 . .
H1'A C1' H1'B 109.5 . .
C1 C1' H1'C 111.6 . .
H1'A C1' H1'C 109.5 . .
H1'B C1' H1'C 109.5 . .
O3 C3 C3' 112.1(3) . .
O3 C3 H3A 109.1 . .
C3' C3 H3A 109.7 . .
O3 C3 H3B 109.4 . .
C3' C3 H3B 108.4 . .
H3A C3 H3B 108.0 . .
C3 C3' H3'A 110.1 . .
C3 C3' H3'B 108.5 . .
H3'A C3' H3'B 109.5 . .
C3 C3' H3'C 109.8 . .
H3'A C3' H3'C 109.5 . .
H3'B C3' H3'C 109.5 . .
O4 C4 C4' 112.6(3) . .
O4 C4 H4A 109.2 . .
C4' C4 H4A 108.6 . .
O4 C4 H4B 109.1 . .
C4' C4 H4B 109.1 . .
H4A C4 H4B 108.0 . .
C4 C4' H4'A 110.4 . .
C4 C4' H4'B 109.2 . .
H4'A C4' H4'B 109.5 . .
C4 C4' H4'C 108.8 . .
H4'A C4' H4'C 109.5 . .
H4'B C4' H4'C 109.5 . .
C5 C5' H5'A 112.2 . .
C5 C5' H5'B 107.1 . .
H5'A C5' H5'B 109.5 . .
C5 C5' H5'C 109.2 . .
H5'A C5' H5'C 109.5 . .
H5'B C5' H5'C 109.5 . .
O5 C5 C5' 118.4(4) . .
O5 C5 H5A 107.3 . .
C5' C5 H5A 108.2 . .
O5 C5 H5B 108.7 . .
C5' C5 H5B 106.2 . .
H5A C5 H5B 107.6 . .
O6 C6 C6' 112.1(3) . .
O6 C6 H6A 108.9 . .
C6' C6 H6A 108.8 . .
O6 C6 H6B 109.0 . .
C6' C6 H6B 110.0 . .
H6A C6 H6B 107.8 . .
C6 C6' H6'A 108.9 . .
C6 C6' H6'B 110.4 . .
H6'A C6' H6'B 109.5 . .
C6 C6' H6'C 109.1 . .
H6'A C6' H6'C 109.5 . .
H6'B C6' H6'C 109.5 . .
O7 C7 C7' 112.1(3) . .
O7 C7 H7A 108.6 . .
C7' C7 H7A 108.3 . .
O7 C7 H7B 109.7 . .
C7' C7 H7B 109.9 . .
H7A C7 H7B 108.1 . .
C7 C7' H7'A 110.5 . .
C7 C7' H7'B 109.7 . .
H7'A C7' H7'B 109.5 . .
C7 C7' H7'C 108.2 . .
H7'A C7' H7'C 109.5 . .
H7'B C7' H7'C 109.5 . .
O8 C8 C8' 113.4(4) . .
O8 C8 H8A 109.2 . .
C8' C8 H8A 109.1 . .
O8 C8 H8B 108.4 . .
C8' C8 H8B 108.7 . .
H8A C8 H8B 107.9 . .
C8 C8' H8'A 109.9 . .
C8 C8' H8'B 109.1 . .
H8'A C8' H8'B 109.5 . .
C8 C8' H8'C 109.4 . .
H8'A C8' H8'C 109.5 . .
H8'B C8' H8'C 109.5 . .
C9 C9' H9'A 110.3 . .
C9 C9' H9'B 109.9 . .
H9'A C9' H9'B 109.5 . .
C9 C9' H9'C 108.2 . .
H9'A C9' H9'C 109.5 . .
H9'B C9' H9'C 109.5 . .
O9 C9 C9' 113.4(4) . .
O9 C9 H9A 108.1 . .
C9' C9 H9A 108.0 . .
O9 C9 H9B 109.8 . .
C9' C9 H9B 109.6 . .
H9A C9 H9B 107.9 . .
O10 C10 C10' 112.6(3) . .
O10 C10 H10D 108.7 . .
C10' C10 H10D 108.5 . .
O10 C10 H10E 109.1 . .
C10' C10 H10E 109.7 . .
H10D C10 H10E 108.1 . .
C10 C10' H10A 110.4 . .
C10 C10' H10B 109.6 . .
H10A C10' H10B 109.5 . .
C10 C10' H10C 108.4 . .
H10A C10' H10C 109.5 . .
H10B C10' H10C 109.5 . .

loop_
_geom_bond_atom_site_label_1
_geom_bond_atom_site_label_2
_geom_bond_distance
_geom_bond_site_symmetry_2
Eu1 O2 2.3691(19) 3_655
Eu1 O2 2.3777(18) .
Eu1 O1 2.439(2) .
Eu1 O6 2.454(2) .
Eu1 O3 2.4557(19) .
Eu1 O10 2.466(2) 3_655
Eu1 O4 2.5749(19) .
Eu1 Cl1 2.6838(8) .
Eu1 Ti2 3.3046(6) .
Eu1 Ti1 3.3256(5) .
Eu1 Ti2 3.4519(6) 3_655
Eu1 Eu1 3.7896(3) 3_655
Eu1 H1 2.7981 .
Ti1 O8 1.789(2) .
Ti1 O7 1.861(2) .
Ti1 O3 1.936(2) .
Ti1 O2 1.9808(19) .
Ti1 O5 2.071(2) .
Ti1 O4 2.168(2) .
Ti1 Ti2 2.9260(7) .
Ti2 O9 1.790(2) .
Ti2 O10 1.919(2) .
Ti2 O6 1.922(2) .
Ti2 O2 2.0079(19) .
Ti2 O5 2.023(2) .
Ti2 O4 2.115(2) .
Ti2 Eu1 3.4520(6) 3_655
O1 C1 1.434(5) .
O1 H1 0.8499 .
O2 Eu1 2.3692(19) 3_655
O3 C3 1.428(4) .
O4 C4 1.434(3) .
O5 C5 1.402(5) .
O6 C6 1.429(4) .
O7 C7 1.425(4) .
O8 C8 1.414(4) .
O9 C9 1.393(4) .
O10 C10 1.431(4) .
O10 Eu1 2.466(2) 3_655
C1 C1' 1.407(8) .
C1 H1A 0.9600 .
C1 H1B 0.9599 .
C1' H1'A 0.9600 .
C1' H1'B 0.9599 .
C1' H1'C 0.9602 .
C3 C3' 1.495(5) .
C3 H3A 0.9601 .
C3 H3B 0.9600 .
C3' H3'A 0.9598 .
C3' H3'B 0.9600 .
C3' H3'C 0.9600 .
C4 C4' 1.496(5) .
C4 H4A 0.9600 .
C4 H4B 0.9599 .
C4' H4'A 0.9598 .
C4' H4'B 0.9600 .
C4' H4'C 0.9601 .
C5' C5 1.416(6) .
C5' H5'A 0.9600 .
C5' H5'B 0.9601 .
C5' H5'C 0.9600 .
C5 H5A 0.9601 .
C5 H5B 0.9601 .
C6 C6' 1.495(5) .
C6 H6A 0.9600 .
C6 H6B 0.9599 .
C6' H6'A 0.9601 .
C6' H6'B 0.9599 .
C6' H6'C 0.9599 .
C7 C7' 1.490(5) .
C7 H7A 0.9600 .
C7 H7B 0.9599 .
C7' H7'A 0.9598 .
C7' H7'B 0.9601 .
C7' H7'C 0.9600 .
C8 C8' 1.444(6) .
C8 H8A 0.9600 .
C8 H8B 0.9600 .
C8' H8'A 0.9599 .
C8' H8'B 0.9600 .
C8' H8'C 0.9599 .
C9' C9 1.475(6) .
C9' H9'A 0.9600 .
C9' H9'B 0.9601 .
C9' H9'C 0.9600 .
C9 H9A 0.9600 .
C9 H9B 0.9600 .
C10 C10' 1.489(6) .
C10 H10D 0.9599 .
C10 H10E 0.9600 .
C10' H10A 0.9600 .
C10' H10B 0.9600 .
C10' H10C 0.9600 .
